data_7005327
loop_
_publ_author_name
'Lazarides, Theodore'
'Alamiry, Mohammed A. H.'
'Adams, Harry'
'Pope, Simon J. A.'
'Faulkner, Stephen'
'Weinstein, Julia A.'
'Ward, Michael D.'

_publ_section_title
;
 Anthracene as a sensitiser for near-infrared luminescence in complexes
 of Nd(III), Er(III) and Yb(III): an unexpected sensitisation mechanism
 based on electron transfer.
;
_journal_issue 15
_journal_name_full 'Dalton transactions (Cambridge, England : 2003)'
_journal_page_first 1484
_journal_page_last 1491
_journal_paper_doi 10.1039/b700714k
_journal_year 2007
_chemical_formula_sum 'C42 H22 F18 N3 Nd O6'
_chemical_formula_weight 1150.87
_chemical_name_systematic
;
?
;
_space_group_IT_number 2
_symmetry_cell_setting triclinic
_symmetry_space_group_name_Hall '-P 1'
_symmetry_space_group_name_H-M 'P -1'
_atom_sites_solution_hydrogens geom
_atom_sites_solution_primary direct
_atom_sites_solution_secondary difmap
_audit_creation_method SHELXL-97
_cell_angle_alpha 79.429(2)
_cell_angle_beta 77.367(3)
_cell_angle_gamma 85.850(2)
_cell_formula_units_Z 2
_cell_length_a 12.4875(15)
_cell_length_b 12.8921(15)
_cell_length_c 13.5629(17)
_cell_measurement_temperature 150(2)
_cell_volume 2093.3(4)
_computing_cell_refinement 'Bruker SMART'
_computing_data_collection 'Bruker SMART'
_computing_data_reduction 'Bruker SAINT'
_computing_molecular_graphics 'Bruker SHELXTL'
_computing_publication_material 'Bruker SHELXTL'
_computing_structure_refinement 'SHELXL-97 (Sheldrick, 1997)'
_computing_structure_solution 'SHELXS-97 (Sheldrick, 1990)'
_diffrn_ambient_temperature 150(2)
_diffrn_measured_fraction_theta_full 0.982
_diffrn_measured_fraction_theta_max 0.982
_diffrn_measurement_device_type 'Bruker CCD SMART area detector'
_diffrn_measurement_method 'phi and omega scans'
_diffrn_radiation_monochromator graphite
_diffrn_radiation_source 'fine-focus sealed tube'
_diffrn_radiation_type MoK\a
_diffrn_radiation_wavelength 0.71073
_diffrn_reflns_av_R_equivalents 0.1795
_diffrn_reflns_av_sigmaI/netI 0.1116
_diffrn_reflns_limit_h_max 16
_diffrn_reflns_limit_h_min -16
_diffrn_reflns_limit_k_max 15
_diffrn_reflns_limit_k_min -16
_diffrn_reflns_limit_l_max 17
_diffrn_reflns_limit_l_min -17
_diffrn_reflns_number 44086
_diffrn_reflns_theta_full 27.86
_diffrn_reflns_theta_max 27.86
_diffrn_reflns_theta_min 1.56
_exptl_absorpt_coefficient_mu 1.374
_exptl_absorpt_correction_T_max 0.8309
_exptl_absorpt_correction_T_min 0.7901
_exptl_absorpt_correction_type multi-scan
_exptl_absorpt_process_details SADABS
_exptl_crystal_colour block
_exptl_crystal_density_diffrn 1.826
_exptl_crystal_density_method 'not measured'
_exptl_crystal_description colourless
_exptl_crystal_F_000 1130
_exptl_crystal_size_max 0.18
_exptl_crystal_size_mid 0.14
_exptl_crystal_size_min 0.14
_refine_diff_density_max 1.127
_refine_diff_density_min -1.172
_refine_diff_density_rms 0.126
_refine_ls_extinction_method none
_refine_ls_goodness_of_fit_ref 0.957
_refine_ls_hydrogen_treatment constr
_refine_ls_matrix_type full
_refine_ls_number_parameters 733
_refine_ls_number_reflns 9790
_refine_ls_number_restraints 176
_refine_ls_restrained_S_all 1.021
_refine_ls_R_factor_all 0.0633
_refine_ls_R_factor_gt 0.0472
_refine_ls_shift/su_max 0.000
_refine_ls_shift/su_mean 0.000
_refine_ls_structure_factor_coef Fsqd
_refine_ls_weighting_details 'calc w=1/[\s^2^(Fo^2^)+(0.0333P)^2^+0.0000P] where P=(Fo^2^+2Fc^2^)/3'
_refine_ls_weighting_scheme calc
_refine_ls_wR_factor_gt 0.1005
_refine_ls_wR_factor_ref 0.1067
_reflns_number_gt 7521
_reflns_number_total 9790
_reflns_threshold_expression >2sigma(I)
_cod_data_source_file b700714k.txt
_cod_data_source_block imw355_0m
_cod_original_sg_symbol_H-M P-1
_cod_database_code 7005327

loop_
_symmetry_equiv_pos_as_xyz
'x, y, z'
'-x, -y, -z'

loop_
_atom_site_label
_atom_site_type_symbol
_atom_site_fract_x
_atom_site_fract_y
_atom_site_fract_z
_atom_site_U_iso_or_equiv
_atom_site_adp_type
_atom_site_occupancy
_atom_site_symmetry_multiplicity
_atom_site_calc_flag
_atom_site_refinement_flags
_atom_site_disorder_assembly
_atom_site_disorder_group
Nd1 Nd 0.20062(2) 0.230853(17) 0.208382(17) 0.02148(8) Uani 1 1 d . . .
F1 F 0.2064(3) 0.1118(2) 0.6378(2) 0.0398(7) Uani 1 1 d . . .
F2 F 0.0675(2) 0.0666(2) 0.58737(19) 0.0385(7) Uani 1 1 d . . .
F3 F 0.0977(3) 0.2312(2) 0.5768(2) 0.0466(8) Uani 1 1 d . . .
F4 F 0.5684(3) 0.1019(3) 0.2492(3) 0.0834(14) Uani 1 1 d . . .
F5 F 0.5509(3) 0.0855(2) 0.4112(3) 0.0633(11) Uani 1 1 d . . .
F6 F 0.5098(2) -0.0407(2) 0.3465(2) 0.0400(7) Uani 1 1 d . . .
F7 F 0.0781(5) -0.1453(4) 0.2113(4) 0.0583(16) Uani 0.692(5) 1 d PDU A 1
F8 F -0.0392(4) -0.0343(4) 0.1600(4) 0.0616(14) Uani 0.692(5) 1 d PDU A 1
F9 F 0.0634(5) -0.1170(4) 0.0538(3) 0.0663(16) Uani 0.692(5) 1 d PDU A 1
F7' F 0.1332(9) -0.1532(7) 0.1010(8) 0.065(2) Uani 0.308(5) 1 d PDU A 2
F8' F 0.0295(9) -0.1134(9) 0.2314(7) 0.058(2) Uani 0.308(5) 1 d PDU A 2
F9' F -0.0173(8) -0.0757(10) 0.0890(8) 0.074(2) Uani 0.308(5) 1 d PDU A 2
F13 F -0.1717(3) 0.1213(2) 0.2969(2) 0.0456(8) Uani 1 1 d . . .
F14 F -0.2130(2) 0.1657(2) 0.1481(2) 0.0428(7) Uani 1 1 d . . .
F15 F -0.2427(3) 0.2741(2) 0.2537(2) 0.0498(8) Uani 1 1 d . . .
F16 F -0.0222(4) 0.4421(5) -0.1035(4) 0.0715(17) Uani 0.717(7) 1 d PDU B 1
F17 F 0.1466(5) 0.4604(4) -0.1196(5) 0.0593(16) Uani 0.717(7) 1 d PDU B 1
F18 F 0.0889(6) 0.3215(4) -0.1519(4) 0.0722(17) Uani 0.717(7) 1 d PDU B 1
F16' F -0.0071(11) 0.3762(12) -0.1334(11) 0.080(3) Uani 0.283(7) 1 d PDU B 2
F17' F 0.1002(10) 0.4858(9) -0.1103(15) 0.064(3) Uani 0.283(7) 1 d PDU B 2
F18' F 0.1581(11) 0.3326(9) -0.1320(9) 0.070(2) Uani 0.283(7) 1 d PDU B 2
O1 O 0.1574(3) 0.1706(2) 0.3891(2) 0.0240(7) Uani 1 1 d . . .
O2 O 0.3570(3) 0.1336(2) 0.2612(2) 0.0289(7) Uani 1 1 d . . .
O3 O 0.3037(3) 0.1776(3) 0.0511(3) 0.0530(12) Uani 1 1 d . . .
O4 O 0.1329(3) 0.0677(2) 0.1843(2) 0.0252(7) Uani 1 1 d . . .
O5 O -0.0004(3) 0.2447(2) 0.2404(2) 0.0275(7) Uani 1 1 d . . .
O6 O 0.1445(3) 0.3447(3) 0.0635(3) 0.0475(10) Uani 1 1 d . . .
N1 N 0.1568(3) 0.4008(3) 0.2952(3) 0.0226(8) Uani 1 1 d . . .
N2 N 0.3519(3) 0.3651(2) 0.1625(2) 0.0196(7) Uani 1 1 d . . .
N3 N 0.4270(3) 0.5081(2) 0.1885(2) 0.0178(7) Uani 1 1 d . . .
C1 C 0.0569(4) 0.4204(3) 0.3495(3) 0.0247(10) Uani 1 1 d . . .
H1 H 0.0102 0.3629 0.3791 0.030 Uiso 1 1 calc R . .
C2 C 0.0185(4) 0.5211(3) 0.3644(3) 0.0248(10) Uani 1 1 d . . .
H2 H -0.0516 0.5318 0.4063 0.030 Uiso 1 1 calc R A .
C3 C 0.0838(4) 0.6054(3) 0.3173(3) 0.0239(9) Uani 1 1 d . . .
H3 H 0.0577 0.6756 0.3228 0.029 Uiso 1 1 calc R . .
C4 C 0.1880(3) 0.5861(3) 0.2620(3) 0.0195(9) Uani 1 1 d . . .
H4 H 0.2344 0.6430 0.2287 0.023 Uiso 1 1 calc R A .
C5 C 0.2240(3) 0.4831(3) 0.2557(3) 0.0169(8) Uani 1 1 d . A .
C6 C 0.3345(4) 0.4528(3) 0.2037(3) 0.0191(9) Uani 1 1 d . A .
C7 C 0.5103(4) 0.4540(3) 0.1297(3) 0.0213(9) Uani 1 1 d . A .
C8 C 0.6193(4) 0.4777(3) 0.0871(3) 0.0243(9) Uani 1 1 d . . .
H8 H 0.6505 0.5391 0.0968 0.029 Uiso 1 1 calc R A .
C9 C 0.6799(4) 0.4072(4) 0.0298(3) 0.0312(11) Uani 1 1 d . . .
H9 H 0.7547 0.4205 -0.0009 0.037 Uiso 1 1 calc R . .
C10 C 0.6337(4) 0.3160(4) 0.0156(3) 0.0293(11) Uani 1 1 d . . .
H10 H 0.6780 0.2688 -0.0238 0.035 Uiso 1 1 calc R A .
C11 C 0.5257(4) 0.2941(3) 0.0576(3) 0.0263(10) Uani 1 1 d . A .
H11 H 0.4948 0.2324 0.0481 0.032 Uiso 1 1 calc R . .
C12 C 0.4624(4) 0.3654(3) 0.1148(3) 0.0198(9) Uani 1 1 d . A .
C13 C 0.4520(4) 0.5947(3) 0.2384(3) 0.0219(9) Uani 1 1 d . . .
H13A H 0.4360 0.6631 0.1966 0.026 Uiso 1 1 calc R . .
H13B H 0.5315 0.5907 0.2381 0.026 Uiso 1 1 calc R . .
C14 C 0.3894(3) 0.5933(3) 0.3471(3) 0.0197(9) Uani 1 1 d . . .
C15 C 0.3911(4) 0.5010(3) 0.4211(3) 0.0214(9) Uani 1 1 d . . .
C16 C 0.4619(4) 0.4105(3) 0.4015(3) 0.0244(10) Uani 1 1 d . . .
H16 H 0.5084 0.4111 0.3358 0.029 Uiso 1 1 calc R A .
C17 C 0.4632(4) 0.3236(3) 0.4764(4) 0.0334(12) Uani 1 1 d . . .
H17 H 0.5121 0.2655 0.4627 0.040 Uiso 1 1 calc R . .
C18 C 0.3932(5) 0.3193(4) 0.5730(4) 0.0404(13) Uani 1 1 d . . .
H18 H 0.3934 0.2573 0.6231 0.048 Uiso 1 1 calc R A .
C19 C 0.3255(4) 0.4019(4) 0.5959(4) 0.0331(12) Uani 1 1 d . . .
H19 H 0.2788 0.3973 0.6618 0.040 Uiso 1 1 calc R . .
C20 C 0.3234(4) 0.4958(3) 0.5224(3) 0.0251(10) Uani 1 1 d . . .
C21 C 0.2582(4) 0.5842(4) 0.5456(4) 0.0307(11) Uani 1 1 d . . .
H21 H 0.2111 0.5802 0.6114 0.037 Uiso 1 1 calc R . .
C22 C 0.2598(4) 0.6769(4) 0.4767(4) 0.0291(11) Uani 1 1 d . . .
C23 C 0.1918(4) 0.7669(4) 0.5018(4) 0.0402(13) Uani 1 1 d . . .
H23 H 0.1448 0.7622 0.5677 0.048 Uiso 1 1 calc R . .
C24 C 0.1929(4) 0.8571(4) 0.4351(5) 0.0476(16) Uani 1 1 d . . .
H24 H 0.1464 0.9152 0.4536 0.057 Uiso 1 1 calc R A .
C25 C 0.2629(5) 0.8664(4) 0.3370(5) 0.0425(14) Uani 1 1 d . . .
H25 H 0.2646 0.9316 0.2909 0.051 Uiso 1 1 calc R . .
C26 C 0.3281(4) 0.7834(3) 0.3075(4) 0.0317(11) Uani 1 1 d . . .
H26 H 0.3742 0.7917 0.2411 0.038 Uiso 1 1 calc R A .
C27 C 0.3283(4) 0.6840(3) 0.3748(3) 0.0249(10) Uani 1 1 d . . .
C28 C 0.1462(4) 0.1364(3) 0.5664(3) 0.0297(11) Uani 1 1 d . . .
C29 C 0.2120(4) 0.1396(3) 0.4573(3) 0.0210(9) Uani 1 1 d . . .
C30 C 0.3240(4) 0.1084(3) 0.4426(4) 0.0275(10) Uani 1 1 d . . .
H30 H 0.3572 0.0886 0.5003 0.033 Uiso 1 1 calc R . .
C31 C 0.3863(4) 0.1063(3) 0.3449(4) 0.0278(10) Uani 1 1 d . . .
C32 C 0.5052(4) 0.0633(4) 0.3368(4) 0.0397(13) Uani 1 1 d . . .
C33 C 0.0659(4) -0.0726(3) 0.1332(3) 0.0411(14) Uani 1 1 d D . .
C34 C 0.1433(5) 0.0163(4) 0.1141(4) 0.0368(12) Uani 1 1 d . A .
C35 C 0.2131(5) 0.0348(5) 0.0190(4) 0.062(2) Uani 1 1 d D . .
H35 H 0.2169 -0.0135 -0.0270 0.075 Uiso 1 1 calc R A 1
C36 C 0.2807(6) 0.1272(6) -0.0120(6) 0.047(2) Uani 0.711(4) 1 d PDU A 1
C37 C 0.3501(5) 0.1419(4) -0.1154(5) 0.048(2) Uani 0.711(4) 1 d PDU A 1
F10 F 0.4525(4) 0.1063(5) -0.1148(4) 0.0884(19) Uani 0.711(4) 1 d PDU A 1
F11 F 0.3168(4) 0.0972(3) -0.1834(3) 0.0555(14) Uani 0.711(4) 1 d PDU A 1
F12 F 0.3572(5) 0.2443(4) -0.1550(3) 0.087(2) Uani 0.711(4) 1 d PDU A 1
C36' C 0.3114(12) 0.0953(18) 0.0055(18) 0.049(2) Uani 0.289(4) 1 d PDU A 2
C37' C 0.4086(13) 0.0914(8) -0.0768(12) 0.051(2) Uani 0.289(4) 1 d PDU A 2
F10' F 0.5073(10) 0.1083(10) -0.0642(10) 0.081(3) Uani 0.289(4) 1 d PDU A 2
F11' F 0.4281(11) 0.0036(10) -0.1149(9) 0.091(3) Uani 0.289(4) 1 d PDU A 2
F12' F 0.4044(13) 0.1608(11) -0.1604(10) 0.085(2) Uani 0.289(4) 1 d PDU A 2
C38 C -0.1728(4) 0.2006(4) 0.2191(3) 0.0303(11) Uani 1 1 d . . .
C39 C -0.0576(4) 0.2447(3) 0.1756(4) 0.0304(11) Uani 1 1 d . A .
C40 C -0.0320(4) 0.2838(4) 0.0704(4) 0.0350(12) Uani 1 1 d . . .
H40 H -0.0817 0.2740 0.0292 0.042 Uiso 1 1 calc R A .
C41 C 0.0647(5) 0.3371(4) 0.0240(4) 0.0472(15) Uani 1 1 d . B .
C42 C 0.0714(3) 0.3867(4) -0.0852(4) 0.0595(18) Uani 1 1 d D . .

loop_
_atom_site_aniso_label
_atom_site_aniso_U_11
_atom_site_aniso_U_22
_atom_site_aniso_U_33
_atom_site_aniso_U_23
_atom_site_aniso_U_13
_atom_site_aniso_U_12
Nd1 0.02763(14) 0.02119(13) 0.01659(12) -0.00540(8) -0.00277(10) -0.00747(10)
F1 0.050(2) 0.0472(17) 0.0240(14) -0.0002(12) -0.0163(14) -0.0050(15)
F2 0.0325(16) 0.0525(18) 0.0268(15) 0.0010(12) -0.0011(13) -0.0133(14)
F3 0.064(2) 0.0388(16) 0.0309(16) -0.0107(13) 0.0007(15) 0.0198(15)
F4 0.0282(19) 0.081(3) 0.100(3) 0.042(2) 0.023(2) 0.0121(18)
F5 0.0313(18) 0.052(2) 0.124(3) -0.041(2) -0.035(2) 0.0143(16)
F6 0.0341(17) 0.0281(15) 0.0568(19) -0.0136(13) -0.0066(15) 0.0120(13)
F7 0.066(4) 0.039(3) 0.068(3) 0.020(2) -0.025(3) -0.027(3)
F8 0.065(3) 0.059(3) 0.065(3) -0.016(2) -0.011(3) -0.028(3)
F9 0.088(4) 0.071(3) 0.046(3) -0.028(2) 0.004(3) -0.050(3)
F7' 0.072(5) 0.061(4) 0.063(4) -0.012(4) -0.006(4) -0.033(4)
F8' 0.068(5) 0.045(5) 0.058(4) 0.001(4) -0.006(4) -0.028(4)
F9' 0.084(5) 0.073(5) 0.067(5) -0.009(4) -0.012(4) -0.033(4)
F13 0.052(2) 0.0410(17) 0.0440(18) 0.0054(13) -0.0152(16) -0.0165(15)
F14 0.0352(17) 0.0582(19) 0.0396(17) -0.0076(14) -0.0137(14) -0.0169(15)
F15 0.042(2) 0.0532(19) 0.056(2) -0.0148(16) -0.0126(17) 0.0110(16)
F16 0.076(3) 0.097(4) 0.042(3) 0.004(3) -0.024(3) -0.009(3)
F17 0.071(4) 0.060(3) 0.044(3) 0.028(2) -0.030(3) -0.026(3)
F18 0.120(5) 0.071(3) 0.025(2) -0.009(2) -0.011(3) -0.014(3)
F16' 0.104(5) 0.096(5) 0.044(4) 0.000(4) -0.027(4) -0.027(5)
F17' 0.070(5) 0.068(5) 0.049(4) 0.024(4) -0.026(5) -0.008(4)
F18' 0.110(5) 0.072(4) 0.031(4) 0.011(4) -0.028(4) -0.022(5)
O1 0.0236(17) 0.0251(16) 0.0227(16) -0.0040(12) -0.0044(14) 0.0013(13)
O2 0.0292(19) 0.0209(16) 0.0324(18) -0.0048(13) 0.0031(15) -0.0013(14)
O3 0.070(3) 0.055(2) 0.033(2) -0.0289(18) 0.0222(19) -0.040(2)
O4 0.0351(19) 0.0218(15) 0.0200(15) -0.0083(12) -0.0027(14) -0.0067(14)
O5 0.0278(18) 0.0353(17) 0.0238(16) -0.0080(13) -0.0109(14) -0.0052(14)
O6 0.045(2) 0.071(3) 0.0291(19) 0.0094(17) -0.0189(18) -0.033(2)
N1 0.023(2) 0.0254(19) 0.0190(18) -0.0047(14) -0.0019(16) -0.0064(16)
N2 0.0206(19) 0.0191(17) 0.0192(18) -0.0056(13) -0.0029(15) -0.0004(15)
N3 0.0167(18) 0.0199(17) 0.0176(17) -0.0032(13) -0.0037(15) -0.0047(14)
C1 0.019(2) 0.032(2) 0.022(2) -0.0063(18) 0.0010(19) -0.0090(19)
C2 0.021(2) 0.033(2) 0.022(2) -0.0084(18) -0.0034(19) 0.0004(19)
C3 0.023(2) 0.024(2) 0.028(2) -0.0082(18) -0.010(2) 0.0016(19)
C4 0.019(2) 0.020(2) 0.021(2) 0.0006(16) -0.0097(18) -0.0067(17)
C5 0.016(2) 0.021(2) 0.0145(19) -0.0031(15) -0.0062(17) -0.0024(17)
C6 0.023(2) 0.020(2) 0.015(2) 0.0016(15) -0.0067(18) -0.0048(17)
C7 0.022(2) 0.027(2) 0.015(2) 0.0002(16) -0.0052(18) -0.0025(18)
C8 0.017(2) 0.032(2) 0.023(2) 0.0006(18) -0.0058(19) -0.0020(19)
C9 0.019(2) 0.046(3) 0.023(2) 0.004(2) -0.001(2) -0.001(2)
C10 0.029(3) 0.036(3) 0.019(2) -0.0016(18) -0.002(2) 0.009(2)
C11 0.030(3) 0.026(2) 0.021(2) -0.0027(17) -0.004(2) 0.003(2)
C12 0.021(2) 0.022(2) 0.014(2) 0.0020(15) -0.0027(17) -0.0013(18)
C13 0.023(2) 0.021(2) 0.024(2) -0.0052(17) -0.0062(19) -0.0070(18)
C14 0.019(2) 0.018(2) 0.025(2) -0.0041(16) -0.0077(18) -0.0057(17)
C15 0.024(2) 0.023(2) 0.021(2) -0.0045(16) -0.0089(19) -0.0087(18)
C16 0.026(2) 0.022(2) 0.029(2) -0.0053(18) -0.013(2) -0.0028(19)
C17 0.044(3) 0.021(2) 0.044(3) -0.005(2) -0.026(3) -0.006(2)
C18 0.058(4) 0.033(3) 0.035(3) 0.011(2) -0.026(3) -0.026(3)
C19 0.038(3) 0.040(3) 0.024(2) 0.001(2) -0.010(2) -0.023(2)
C20 0.023(2) 0.031(2) 0.025(2) -0.0061(18) -0.0071(19) -0.0129(19)
C21 0.025(3) 0.043(3) 0.027(2) -0.015(2) -0.003(2) -0.010(2)
C22 0.020(2) 0.033(2) 0.040(3) -0.020(2) -0.006(2) -0.006(2)
C23 0.025(3) 0.044(3) 0.062(4) -0.035(3) -0.009(3) -0.001(2)
C24 0.032(3) 0.035(3) 0.089(5) -0.038(3) -0.020(3) 0.004(2)
C25 0.045(3) 0.020(2) 0.072(4) -0.008(2) -0.033(3) -0.004(2)
C26 0.032(3) 0.020(2) 0.048(3) -0.007(2) -0.017(2) -0.004(2)
C27 0.022(2) 0.023(2) 0.034(2) -0.0082(18) -0.011(2) -0.0065(19)
C28 0.036(3) 0.028(2) 0.026(2) -0.0016(18) -0.012(2) 0.004(2)
C29 0.025(2) 0.019(2) 0.022(2) -0.0052(16) -0.0093(19) 0.0008(18)
C30 0.025(3) 0.024(2) 0.036(3) -0.0035(19) -0.013(2) 0.0031(19)
C31 0.022(2) 0.018(2) 0.042(3) -0.0060(19) -0.002(2) -0.0007(18)
C32 0.025(3) 0.034(3) 0.056(3) -0.005(2) -0.003(3) 0.002(2)
C33 0.058(4) 0.037(3) 0.028(3) -0.015(2) 0.006(3) -0.023(3)
C34 0.051(3) 0.033(3) 0.028(3) -0.008(2) -0.005(2) -0.015(2)
C35 0.082(5) 0.069(4) 0.036(3) -0.035(3) 0.022(3) -0.045(4)
C36 0.041(4) 0.071(5) 0.034(4) -0.030(3) 0.008(3) -0.021(3)
C37 0.040(4) 0.073(4) 0.035(3) -0.030(3) 0.010(3) -0.024(3)
F10 0.071(4) 0.137(4) 0.054(4) -0.042(3) 0.020(3) -0.020(4)
F11 0.067(3) 0.075(3) 0.027(2) -0.031(2) 0.013(2) -0.033(2)
F12 0.129(5) 0.087(4) 0.037(3) -0.021(3) 0.031(3) -0.072(3)
C36' 0.043(4) 0.072(5) 0.035(4) -0.028(4) 0.011(3) -0.023(4)
C37' 0.044(5) 0.074(5) 0.035(4) -0.028(4) 0.012(3) -0.023(4)
F10' 0.064(7) 0.128(6) 0.054(6) -0.050(5) 0.021(5) -0.024(6)
F11' 0.080(6) 0.118(7) 0.067(6) -0.048(6) 0.032(5) -0.021(6)
F12' 0.096(4) 0.101(4) 0.045(4) -0.018(4) 0.026(4) -0.034(4)
C38 0.032(3) 0.031(2) 0.027(2) 0.0000(19) -0.009(2) 0.000(2)
C39 0.038(3) 0.026(2) 0.032(3) -0.0078(19) -0.016(2) 0.000(2)
C40 0.039(3) 0.042(3) 0.029(3) -0.001(2) -0.017(2) -0.015(2)
C41 0.056(4) 0.056(3) 0.033(3) 0.002(2) -0.019(3) -0.025(3)
C42 0.039(4) 0.102(5) 0.040(4) 0.005(3) -0.022(3) -0.020(4)

loop_
_atom_type_symbol
_atom_type_description
_atom_type_scat_dispersion_real
_atom_type_scat_dispersion_imag
_atom_type_scat_source
C C 0.0033 0.0016 'International Tables Vol C Tables 4.2.6.8 and 6.1.1.4'
H H 0.0000 0.0000 'International Tables Vol C Tables 4.2.6.8 and 6.1.1.4'
N N 0.0061 0.0033 'International Tables Vol C Tables 4.2.6.8 and 6.1.1.4'
O O 0.0106 0.0060 'International Tables Vol C Tables 4.2.6.8 and 6.1.1.4'
Nd Nd -0.1943 3.0179 'International Tables Vol C Tables 4.2.6.8 and 6.1.1.4'
F F 0.0171 0.0103 'International Tables Vol C Tables 4.2.6.8 and 6.1.1.4'

loop_
_geom_angle_atom_site_label_1
_geom_angle_atom_site_label_2
_geom_angle_atom_site_label_3
_geom_angle
_geom_angle_site_symmetry_1
_geom_angle_site_symmetry_3
_geom_angle_publ_flag
O1 Nd1 O2 70.57(10) . . ?
O1 Nd1 O4 88.95(9) . . ?
O2 Nd1 O4 89.43(10) . . ?
O1 Nd1 O3 141.01(12) . . ?
O2 Nd1 O3 76.95(13) . . ?
O4 Nd1 O3 69.44(10) . . ?
O1 Nd1 O6 145.98(12) . . ?
O2 Nd1 O6 142.46(12) . . ?
O4 Nd1 O6 97.35(11) . . ?
O3 Nd1 O6 71.20(14) . . ?
O1 Nd1 O5 79.81(10) . . ?
O2 Nd1 O5 144.99(10) . . ?
O4 Nd1 O5 71.39(10) . . ?
O3 Nd1 O5 119.95(12) . . ?
O6 Nd1 O5 70.82(11) . . ?
O1 Nd1 N2 110.26(10) . . ?
O2 Nd1 N2 75.45(10) . . ?
O4 Nd1 N2 149.15(10) . . ?
O3 Nd1 N2 80.89(10) . . ?
O6 Nd1 N2 80.30(11) . . ?
O5 Nd1 N2 134.10(10) . . ?
O1 Nd1 N1 73.32(10) . . ?
O2 Nd1 N1 109.95(11) . . ?
O4 Nd1 N1 146.61(11) . . ?
O3 Nd1 N1 139.98(11) . . ?
O6 Nd1 N1 83.75(12) . . ?
O5 Nd1 N1 77.66(10) . . ?
N2 Nd1 N1 64.11(10) . . ?
C29 O1 Nd1 135.3(3) . . ?
C31 O2 Nd1 134.7(3) . . ?
C36 O3 C36' 26.7(12) . . ?
C36 O3 Nd1 133.8(4) . . ?
C36' O3 Nd1 137.4(7) . . ?
C34 O4 Nd1 137.0(3) . . ?
C39 O5 Nd1 125.8(3) . . ?
C41 O6 Nd1 129.0(3) . . ?
C1 N1 C5 118.1(3) . . ?
C1 N1 Nd1 121.3(3) . . ?
C5 N1 Nd1 116.9(3) . . ?
C6 N2 C12 105.0(3) . . ?
C6 N2 Nd1 118.7(3) . . ?
C12 N2 Nd1 135.4(2) . . ?
C6 N3 C7 106.5(3) . . ?
C6 N3 C13 131.0(3) . . ?
C7 N3 C13 121.2(3) . . ?
N1 C1 C2 122.8(4) . . ?
N1 C1 H1 118.6 . . ?
C2 C1 H1 118.6 . . ?
C3 C2 C1 118.8(4) . . ?
C3 C2 H2 120.6 . . ?
C1 C2 H2 120.6 . . ?
C2 C3 C4 118.9(4) . . ?
C2 C3 H3 120.5 . . ?
C4 C3 H3 120.5 . . ?
C5 C4 C3 119.2(4) . . ?
C5 C4 H4 120.4 . . ?
C3 C4 H4 120.4 . . ?
N1 C5 C4 121.8(4) . . ?
N1 C5 C6 114.1(3) . . ?
C4 C5 C6 124.1(4) . . ?
N2 C6 N3 112.9(4) . . ?
N2 C6 C5 120.8(4) . . ?
N3 C6 C5 126.3(3) . . ?
C8 C7 C12 122.7(4) . . ?
C8 C7 N3 131.3(4) . . ?
C12 C7 N3 105.9(4) . . ?
C9 C8 C7 116.5(4) . . ?
C9 C8 H8 121.8 . . ?
C7 C8 H8 121.8 . . ?
C8 C9 C10 121.7(4) . . ?
C8 C9 H9 119.1 . . ?
C10 C9 H9 119.1 . . ?
C11 C10 C9 121.1(4) . . ?
C11 C10 H10 119.4 . . ?
C9 C10 H10 119.4 . . ?
C10 C11 C12 118.1(4) . . ?
C10 C11 H11 121.0 . . ?
C12 C11 H11 121.0 . . ?
N2 C12 C7 109.7(3) . . ?
N2 C12 C11 130.4(4) . . ?
C7 C12 C11 119.9(4) . . ?
N3 C13 C14 115.2(3) . . ?
N3 C13 H13A 108.5 . . ?
C14 C13 H13A 108.5 . . ?
N3 C13 H13B 108.5 . . ?
C14 C13 H13B 108.5 . . ?
H13A C13 H13B 107.5 . . ?
C15 C14 C27 120.0(4) . . ?
C15 C14 C13 119.9(4) . . ?
C27 C14 C13 120.1(4) . . ?
C14 C15 C20 120.2(4) . . ?
C14 C15 C16 122.8(4) . . ?
C20 C15 C16 117.0(4) . . ?
C17 C16 C15 120.9(4) . . ?
C17 C16 H16 119.6 . . ?
C15 C16 H16 119.6 . . ?
C16 C17 C18 120.7(5) . . ?
C16 C17 H17 119.7 . . ?
C18 C17 H17 119.7 . . ?
C19 C18 C17 121.0(5) . . ?
C19 C18 H18 119.5 . . ?
C17 C18 H18 119.5 . . ?
C18 C19 C20 120.8(4) . . ?
C18 C19 H19 119.6 . . ?
C20 C19 H19 119.6 . . ?
C21 C20 C19 122.0(4) . . ?
C21 C20 C15 118.5(4) . . ?
C19 C20 C15 119.5(4) . . ?
C22 C21 C20 122.3(4) . . ?
C22 C21 H21 118.8 . . ?
C20 C21 H21 118.8 . . ?
C21 C22 C23 121.5(5) . . ?
C21 C22 C27 119.9(4) . . ?
C23 C22 C27 118.5(5) . . ?
C24 C23 C22 121.7(5) . . ?
C24 C23 H23 119.1 . . ?
C22 C23 H23 119.1 . . ?
C23 C24 C25 120.2(5) . . ?
C23 C24 H24 119.9 . . ?
C25 C24 H24 119.9 . . ?
C26 C25 C24 121.1(5) . . ?
C26 C25 H25 119.5 . . ?
C24 C25 H25 119.5 . . ?
C25 C26 C27 121.2(5) . . ?
C25 C26 H26 119.4 . . ?
C27 C26 H26 119.4 . . ?
C14 C27 C26 124.0(4) . . ?
C14 C27 C22 118.8(4) . . ?
C26 C27 C22 117.1(4) . . ?
F2 C28 F1 107.8(4) . . ?
F2 C28 F3 107.6(4) . . ?
F1 C28 F3 107.0(3) . . ?
F2 C28 C29 110.4(3) . . ?
F1 C28 C29 113.9(4) . . ?
F3 C28 C29 109.8(4) . . ?
O1 C29 C30 127.1(4) . . ?
O1 C29 C28 114.3(4) . . ?
C30 C29 C28 118.6(4) . . ?
C31 C30 C29 120.8(4) . . ?
C31 C30 H30 119.6 . . ?
C29 C30 H30 119.6 . . ?
O2 C31 C30 127.8(4) . . ?
O2 C31 C32 115.1(4) . . ?
C30 C31 C32 117.1(4) . . ?
F4 C32 F6 108.3(4) . . ?
F4 C32 F5 106.9(5) . . ?
F6 C32 F5 105.8(4) . . ?
F4 C32 C31 112.1(5) . . ?
F6 C32 C31 110.9(4) . . ?
F5 C32 C31 112.5(4) . . ?
F7 C33 F9' 119.6(7) . . ?
F7 C33 F9 109.8(4) . . ?
F9' C33 F9 52.0(5) . . ?
F7 C33 F8' 32.4(4) . . ?
F9' C33 F8' 105.2(5) . . ?
F9 C33 F8' 126.2(7) . . ?
F7 C33 F7' 69.5(5) . . ?
F9' C33 F7' 102.5(5) . . ?
F9 C33 F7' 53.7(4) . . ?
F8' C33 F7' 100.7(5) . . ?
F7 C33 F8 104.3(4) . . ?
F9' C33 F8 51.1(5) . . ?
F9 C33 F8 103.1(4) . . ?
F8' C33 F8 73.3(5) . . ?
F7' C33 F8 147.2(6) . . ?
F7 C33 C34 113.1(4) . . ?
F9' C33 C34 126.6(6) . . ?
F9 C33 C34 116.4(4) . . ?
F8' C33 C34 115.2(7) . . ?
F7' C33 C34 102.8(6) . . ?
F8 C33 C34 109.0(4) . . ?
O4 C34 C35 127.6(5) . . ?
O4 C34 C33 115.6(4) . . ?
C35 C34 C33 116.7(4) . . ?
C34 C35 C36 120.9(5) . . ?
C34 C35 C36' 119.2(9) . . ?
C36 C35 C36' 23.5(12) . . ?
C34 C35 H35 119.6 . . ?
C36 C35 H35 119.6 . . ?
C36' C35 H35 115.7 . . ?
O3 C36 C35 122.9(6) . . ?
O3 C36 C37 117.4(4) . . ?
C35 C36 C37 117.1(5) . . ?
F11 C37 F10 106.4(4) . . ?
F11 C37 F12 105.8(4) . . ?
F10 C37 F12 105.8(5) . . ?
F11 C37 C36 116.0(5) . . ?
F10 C37 C36 111.9(6) . . ?
F12 C37 C36 110.3(5) . . ?
O3 C36' C35 118.3(13) . . ?
O3 C36' C37' 114.7(8) . . ?
C35 C36' C37' 124.5(13) . . ?
F11' C37' F12' 100.8(11) . . ?
F11' C37' F10' 100.6(11) . . ?
F12' C37' F10' 100.2(11) . . ?
F11' C37' C36' 116.9(14) . . ?
F12' C37' C36' 113.7(17) . . ?
F10' C37' C36' 121.4(11) . . ?
F15 C38 F13 107.4(4) . . ?
F15 C38 F14 107.1(4) . . ?
F13 C38 F14 108.1(4) . . ?
F15 C38 C39 110.9(4) . . ?
F13 C38 C39 111.3(4) . . ?
F14 C38 C39 111.9(4) . . ?
O5 C39 C40 128.3(5) . . ?
O5 C39 C38 115.1(4) . . ?
C40 C39 C38 116.6(4) . . ?
C39 C40 C41 121.8(4) . . ?
C39 C40 H40 119.1 . . ?
C41 C40 H40 119.1 . . ?
O6 C41 C40 127.2(5) . . ?
O6 C41 C42 118.2(5) . . ?
C40 C41 C42 114.6(4) . . ?
F17' C42 F18 122.7(10) . . ?
F17' C42 F16' 107.4(6) . . ?
F18 C42 F16' 61.3(6) . . ?
F17' C42 F17 28.1(6) . . ?
F18 C42 F17 106.8(4) . . ?
F16' C42 F17 123.0(8) . . ?
F17' C42 F18' 104.4(6) . . ?
F18 C42 F18' 43.5(5) . . ?
F16' C42 F18' 104.1(6) . . ?
F17 C42 F18' 77.6(6) . . ?
F17' C42 F16 75.5(6) . . ?
F18 C42 F16 103.1(4) . . ?
F16' C42 F16 43.4(6) . . ?
F17 C42 F16 101.7(4) . . ?
F18' C42 F16 141.2(7) . . ?
F17' C42 C41 116.2(10) . . ?
F18 C42 C41 116.0(5) . . ?
F16' C42 C41 121.3(8) . . ?
F17 C42 C41 113.8(5) . . ?
F18' C42 C41 101.0(7) . . ?
F16 C42 C41 113.9(5) . . ?

loop_
_geom_bond_atom_site_label_1
_geom_bond_atom_site_label_2
_geom_bond_distance
_geom_bond_site_symmetry_2
_geom_bond_publ_flag
Nd1 O1 2.385(3) . ?
Nd1 O2 2.414(3) . ?
Nd1 O4 2.423(3) . ?
Nd1 O3 2.427(3) . ?
Nd1 O6 2.430(4) . ?
Nd1 O5 2.451(3) . ?
Nd1 N2 2.552(3) . ?
Nd1 N1 2.642(3) . ?
F1 C28 1.332(5) . ?
F2 C28 1.330(5) . ?
F3 C28 1.342(5) . ?
F4 C32 1.309(6) . ?
F5 C32 1.345(6) . ?
F6 C32 1.321(5) . ?
F7 C33 1.309(4) . ?
F8 C33 1.365(5) . ?
F9 C33 1.316(4) . ?
F7' C33 1.362(8) . ?
F8' C33 1.331(9) . ?
F9' C33 1.314(8) . ?
F13 C38 1.329(5) . ?
F14 C38 1.337(5) . ?
F15 C38 1.320(5) . ?
F16 C42 1.371(5) . ?
F17 C42 1.333(5) . ?
F18 C42 1.319(5) . ?
F16' C42 1.319(10) . ?
F17' C42 1.315(10) . ?
F18' C42 1.346(10) . ?
O1 C29 1.257(5) . ?
O2 C31 1.250(6) . ?
O3 C36 1.254(8) . ?
O3 C36' 1.310(19) . ?
O4 C34 1.236(5) . ?
O5 C39 1.248(5) . ?
O6 C41 1.247(6) . ?
N1 C1 1.335(5) . ?
N1 C5 1.356(5) . ?
N2 C6 1.334(5) . ?
N2 C12 1.390(5) . ?
N3 C6 1.359(5) . ?
N3 C7 1.394(5) . ?
N3 C13 1.490(4) . ?
C1 C2 1.385(6) . ?
C1 H1 0.9500 . ?
C2 C3 1.378(6) . ?
C2 H2 0.9500 . ?
C3 C4 1.383(6) . ?
C3 H3 0.9500 . ?
C4 C5 1.382(5) . ?
C4 H4 0.9500 . ?
C5 C6 1.467(6) . ?
C7 C8 1.390(6) . ?
C7 C12 1.393(5) . ?
C8 C9 1.380(6) . ?
C8 H8 0.9500 . ?
C9 C10 1.408(6) . ?
C9 H9 0.9500 . ?
C10 C11 1.372(6) . ?
C10 H10 0.9500 . ?
C11 C12 1.400(5) . ?
C11 H11 0.9500 . ?
C13 C14 1.508(5) . ?
C13 H13A 0.9900 . ?
C13 H13B 0.9900 . ?
C14 C15 1.410(6) . ?
C14 C27 1.413(6) . ?
C15 C20 1.440(6) . ?
C15 C16 1.441(6) . ?
C16 C17 1.369(6) . ?
C16 H16 0.9500 . ?
C17 C18 1.401(7) . ?
C17 H17 0.9500 . ?
C18 C19 1.349(7) . ?
C18 H18 0.9500 . ?
C19 C20 1.422(6) . ?
C19 H19 0.9500 . ?
C20 C21 1.396(6) . ?
C21 C22 1.374(7) . ?
C21 H21 0.9500 . ?
C22 C23 1.434(6) . ?
C22 C27 1.449(6) . ?
C23 C24 1.335(8) . ?
C23 H23 0.9500 . ?
C24 C25 1.413(8) . ?
C24 H24 0.9500 . ?
C25 C26 1.362(6) . ?
C25 H25 0.9500 . ?
C26 C27 1.431(6) . ?
C26 H26 0.9500 . ?
C28 C29 1.522(6) . ?
C29 C30 1.408(6) . ?
C30 C31 1.386(6) . ?
C30 H30 0.9500 . ?
C31 C32 1.534(7) . ?
C33 C34 1.502(7) . ?
C34 C35 1.381(7) . ?
C35 C36 1.455(5) . ?
C35 C36' 1.463(6) . ?
C35 H35 0.9500 . ?
C36 C37 1.466(6) . ?
C37 F11 1.325(5) . ?
C37 F10 1.329(5) . ?
C37 F12 1.332(5) . ?
C36' C37' 1.463(6) . ?
C37' F11' 1.314(12) . ?
C37' F12' 1.318(12) . ?
C37' F10' 1.320(12) . ?
C38 C39 1.537(7) . ?
C39 C40 1.398(6) . ?
C40 C41 1.399(7) . ?
C40 H40 0.9500 . ?
C41 C42 1.489(8) . ?
